data_1514185
loop_
_publ_author_name
'Yoshii, Ryousuke'
'Tanaka, Kazuo'
'Chujo, Yoshiki'

_publ_section_title
;
 Conjugated Polymers Based on Tautomeric Units: Regulation of Main-Chain
 Conjugation and Expression of Aggregation Induced Emission Property via
 Boron-Complexation
;
_journal_issue 7
_journal_name_full Macromolecules
_journal_page_first 2268
_journal_paper_doi 10.1021/ma500082e
_journal_volume 47
_journal_year 2014
_chemical_formula_sum 'C15 H12 B F2 N O'
_chemical_formula_weight 271.07
_chemical_name_systematic
; 
 ? 
;
_space_group_IT_number 14
_symmetry_cell_setting monoclinic
_symmetry_space_group_name_Hall '-P 2yab'
_symmetry_space_group_name_H-M 'P 1 21/a 1'
_atom_sites_solution_hydrogens geom
_atom_sites_solution_primary direct
_atom_sites_solution_secondary difmap
_audit_creation_method SHELXL-97
_cell_angle_alpha 90.00
_cell_angle_beta 107.679(4)
_cell_angle_gamma 90.00
_cell_formula_units_Z 4
_cell_length_a 14.493(2)
_cell_length_b 6.0834(10)
_cell_length_c 15.009(3)
_cell_measurement_temperature 103(2)
_cell_volume 1260.8(4)
_computing_cell_refinement PROCESS-AUTO
_computing_data_collection PROCESS-AUTO
_computing_data_reduction 'Yadokari-XG (Wakita, 2000)'
_computing_molecular_graphics 'Yadokari-XG (Wakita, 2000)'
_computing_publication_material 'Yadokari-XG (Wakita, 2000)'
_computing_structure_refinement 'SHELXL-97 (Sheldrick, 1997)'
_computing_structure_solution 'SHELXS-97 (Sheldrick, 1990)'
_diffrn_ambient_temperature 103(2)
_diffrn_measured_fraction_theta_full 0.992
_diffrn_measured_fraction_theta_max 0.992
_diffrn_radiation_monochromator graphite
_diffrn_radiation_source 'fine-focus sealed tube'
_diffrn_radiation_type MoK\a
_diffrn_radiation_wavelength 0.71075
_diffrn_reflns_av_R_equivalents 0.0362
_diffrn_reflns_av_sigmaI/netI 0.0351
_diffrn_reflns_limit_h_max 18
_diffrn_reflns_limit_h_min -18
_diffrn_reflns_limit_k_max 7
_diffrn_reflns_limit_k_min -7
_diffrn_reflns_limit_l_max 19
_diffrn_reflns_limit_l_min -19
_diffrn_reflns_number 11415
_diffrn_reflns_theta_full 27.44
_diffrn_reflns_theta_max 27.44
_diffrn_reflns_theta_min 3.42
_exptl_absorpt_coefficient_mu 0.108
_exptl_absorpt_correction_T_max 0.9682
_exptl_absorpt_correction_T_min 0.9478
_exptl_absorpt_correction_type multi-scan
_exptl_absorpt_process_details
;
    Higashi, T. (1995). Program for Absorption Correction.
    Rigaku Corporation, Tokyo, Japan.
;
_exptl_crystal_density_diffrn 1.428
_exptl_crystal_density_method 'not measured'
_exptl_crystal_F_000 560
_exptl_crystal_size_max 0.50
_exptl_crystal_size_mid 0.50
_exptl_crystal_size_min 0.30
_refine_diff_density_max 0.349
_refine_diff_density_min -0.250
_refine_diff_density_rms 0.078
_refine_ls_extinction_method none
_refine_ls_goodness_of_fit_ref 1.051
_refine_ls_hydrogen_treatment mixed
_refine_ls_matrix_type full
_refine_ls_number_parameters 229
_refine_ls_number_reflns 2847
_refine_ls_number_restraints 0
_refine_ls_restrained_S_all 1.051
_refine_ls_R_factor_all 0.0598
_refine_ls_R_factor_gt 0.0449
_refine_ls_shift/su_max 0.000
_refine_ls_shift/su_mean 0.000
_refine_ls_structure_factor_coef Fsqd
_refine_ls_weighting_details 'calc w=1/[\s^2^(Fo^2^)+(0.1293P)^2^+0.0000P] where P=(Fo^2^+2Fc^2^)/3'
_refine_ls_weighting_scheme calc
_refine_ls_wR_factor_gt 0.1316
_refine_ls_wR_factor_ref 0.1817
_reflns_number_gt 2156
_reflns_number_total 2847
_reflns_threshold_expression >2sigma(I)
_cod_data_source_file ma500082e_si_002.cif
_cod_data_source_block bki
_cod_depositor_comments
;Adding full bibliography for
 ./tmp-cod-update-bibliographies-16244/cifs/1514185.cif.
;
_cod_original_sg_symbol_H-M p_21/a
_cod_database_code 1514185

loop_
_symmetry_equiv_pos_as_xyz
'x, y, z'
'-x+1/2, y+1/2, -z'
'-x, -y, -z'
'x-1/2, -y-1/2, z'

loop_
_atom_site_label
_atom_site_type_symbol
_atom_site_fract_x
_atom_site_fract_y
_atom_site_fract_z
_atom_site_U_iso_or_equiv
_atom_site_adp_type
_atom_site_occupancy
_atom_site_symmetry_multiplicity
_atom_site_calc_flag
C1 C 0.57993(13) -0.1176(3) 0.32363(13) 0.0269(4) Uani 1 1 d
H1 H 0.6112(15) -0.256(4) 0.3496(15) 0.038(6) Uiso 1 1 d
C2 C 0.57692(12) 0.0606(3) 0.37931(12) 0.0238(4) Uani 1 1 d
C3 C 0.61772(11) 0.0626(3) 0.48236(12) 0.0251(4) Uani 1 1 d
C4 C 0.60478(13) 0.2485(3) 0.53287(13) 0.0296(4) Uani 1 1 d
H2 H 0.5691(17) 0.376(4) 0.4995(16) 0.040(6) Uiso 1 1 d
C5 C 0.64104(14) 0.2518(3) 0.63001(14) 0.0349(5) Uani 1 1 d
H3 H 0.6296(17) 0.381(4) 0.6658(17) 0.050(7) Uiso 1 1 d
C6 C 0.69131(14) 0.0710(3) 0.67740(15) 0.0356(5) Uani 1 1 d
H4 H 0.7155(17) 0.074(4) 0.7456(19) 0.049(7) Uiso 1 1 d
C7 C 0.70611(15) -0.1131(3) 0.62792(14) 0.0361(5) Uani 1 1 d
H5 H 0.7400(17) -0.237(4) 0.6607(17) 0.045(6) Uiso 1 1 d
C8 C 0.66905(13) -0.1181(3) 0.53109(14) 0.0307(4) Uani 1 1 d
H6 H 0.6818(16) -0.251(4) 0.4986(16) 0.041(6) Uiso 1 1 d
C9 C 0.52667(12) -0.1117(3) 0.22833(12) 0.0249(4) Uani 1 1 d
H7 H 0.5203(13) -0.237(3) 0.1912(13) 0.023(5) Uiso 1 1 d
C10 C 0.42496(12) 0.0559(3) 0.08963(12) 0.0229(4) Uani 1 1 d
C11 C 0.42445(12) 0.2349(3) 0.03093(12) 0.0253(4) Uani 1 1 d
H8 H 0.4632(17) 0.366(4) 0.0550(17) 0.047(6) Uiso 1 1 d
C12 C 0.36889(13) 0.2235(3) -0.06260(13) 0.0285(4) Uani 1 1 d
H9 H 0.3702(14) 0.352(3) -0.1040(15) 0.031(5) Uiso 1 1 d
C13 C 0.31570(13) 0.0367(3) -0.09816(14) 0.0293(4) Uani 1 1 d
H10 H 0.2781(15) 0.026(4) -0.1616(16) 0.041(6) Uiso 1 1 d
C14 C 0.31561(12) -0.1399(3) -0.03915(14) 0.0298(4) Uani 1 1 d
H11 H 0.2768(15) -0.270(4) -0.0639(14) 0.033(5) Uiso 1 1 d
C15 C 0.37006(12) -0.1306(3) 0.05487(13) 0.0270(4) Uani 1 1 d
H12 H 0.3673(15) -0.247(4) 0.0981(15) 0.035(5) Uiso 1 1 d
B1 B 0.50219(14) 0.2876(3) 0.24068(14) 0.0240(4) Uani 1 1 d
F1 F 0.57680(7) 0.39905(14) 0.21863(7) 0.0290(3) Uani 1 1 d
F2 F 0.41941(7) 0.41583(15) 0.21791(7) 0.0295(3) Uani 1 1 d
O1 O 0.53190(9) 0.24320(18) 0.34219(8) 0.0265(3) Uani 1 1 d
N1 N 0.48331(10) 0.0668(2) 0.18628(10) 0.0224(4) Uani 1 1 d

loop_
_atom_site_aniso_label
_atom_site_aniso_U_11
_atom_site_aniso_U_22
_atom_site_aniso_U_33
_atom_site_aniso_U_23
_atom_site_aniso_U_13
_atom_site_aniso_U_12
C1 0.0325(9) 0.0240(9) 0.0241(10) 0.0022(7) 0.0085(7) 0.0038(6)
C2 0.0245(8) 0.0215(8) 0.0260(9) 0.0017(6) 0.0087(6) -0.0007(6)
C3 0.0226(9) 0.0301(9) 0.0234(9) -0.0012(7) 0.0081(7) -0.0031(6)
C4 0.0298(9) 0.0306(10) 0.0293(10) -0.0021(7) 0.0104(7) 0.0003(7)
C5 0.0329(10) 0.0422(11) 0.0309(11) -0.0087(8) 0.0119(8) -0.0017(8)
C6 0.0326(10) 0.0468(12) 0.0252(10) -0.0024(8) 0.0055(8) -0.0065(8)
C7 0.0356(10) 0.0378(11) 0.0292(11) 0.0038(8) 0.0015(8) 0.0016(8)
C8 0.0310(9) 0.0306(10) 0.0285(10) 0.0004(7) 0.0062(7) 0.0022(7)
C9 0.0315(9) 0.0191(9) 0.0253(9) -0.0021(6) 0.0104(7) -0.0018(6)
C10 0.0246(8) 0.0229(9) 0.0218(9) -0.0004(6) 0.0082(6) 0.0022(6)
C11 0.0279(9) 0.0241(9) 0.0248(10) -0.0011(7) 0.0093(7) 0.0006(6)
C12 0.0308(9) 0.0302(10) 0.0255(10) 0.0024(7) 0.0104(7) 0.0031(7)
C13 0.0280(9) 0.0355(10) 0.0236(9) -0.0040(8) 0.0065(7) 0.0030(7)
C14 0.0278(9) 0.0296(10) 0.0319(10) -0.0072(7) 0.0091(7) -0.0032(7)
C15 0.0289(9) 0.0240(9) 0.0288(10) -0.0008(7) 0.0097(7) -0.0011(7)
B1 0.0299(10) 0.0164(9) 0.0247(10) 0.0009(7) 0.0069(7) 0.0008(7)
F1 0.0332(6) 0.0204(6) 0.0329(7) 0.0002(4) 0.0090(5) -0.0027(4)
F2 0.0338(6) 0.0240(6) 0.0291(6) -0.0018(4) 0.0069(4) 0.0085(4)
O1 0.0352(7) 0.0186(6) 0.0244(7) -0.0008(5) 0.0069(5) 0.0028(4)
N1 0.0265(7) 0.0197(7) 0.0215(8) 0.0003(5) 0.0081(6) 0.0001(5)

loop_
_atom_type_symbol
_atom_type_description
_atom_type_scat_dispersion_real
_atom_type_scat_dispersion_imag
_atom_type_scat_source
C C 0.0033 0.0016 'International Tables Vol C Tables 4.2.6.8 and 6.1.1.4'
H H 0.0000 0.0000 'International Tables Vol C Tables 4.2.6.8 and 6.1.1.4'
B B 0.0013 0.0007 'International Tables Vol C Tables 4.2.6.8 and 6.1.1.4'
F F 0.0171 0.0103 'International Tables Vol C Tables 4.2.6.8 and 6.1.1.4'
O O 0.0106 0.0060 'International Tables Vol C Tables 4.2.6.8 and 6.1.1.4'
N N 0.0061 0.0033 'International Tables Vol C Tables 4.2.6.8 and 6.1.1.4'

loop_
_geom_angle_atom_site_label_1
_geom_angle_atom_site_label_2
_geom_angle_atom_site_label_3
_geom_angle
C2 C1 C9 119.26(16)
C2 C1 H1 122.1(13)
C9 C1 H1 118.1(13)
O1 C2 C1 120.52(15)
O1 C2 C3 115.02(15)
C1 C2 C3 124.40(15)
C8 C3 C4 119.09(17)
C8 C3 C2 121.28(16)
C4 C3 C2 119.63(16)
C5 C4 C3 120.46(18)
C5 C4 H2 119.8(14)
C3 C4 H2 119.8(14)
C6 C5 C4 119.80(18)
C6 C5 H3 119.9(14)
C4 C5 H3 120.3(14)
C5 C6 C7 120.27(19)
C5 C6 H4 119.0(13)
C7 C6 H4 120.7(13)
C8 C7 C6 120.11(18)
C8 C7 H5 119.9(15)
C6 C7 H5 119.9(15)
C7 C8 C3 120.26(17)
C7 C8 H6 117.7(13)
C3 C8 H6 122.0(13)
N1 C9 C1 122.99(15)
N1 C9 H7 116.1(12)
C1 C9 H7 120.9(12)
C15 C10 C11 120.32(16)
C15 C10 N1 120.54(14)
C11 C10 N1 119.14(14)
C12 C11 C10 119.15(16)
C12 C11 H8 120.3(14)
C10 C11 H8 120.6(14)
C13 C12 C11 120.86(17)
C13 C12 H9 121.0(12)
C11 C12 H9 118.1(12)
C12 C13 C14 119.70(17)
C12 C13 H10 121.9(14)
C14 C13 H10 118.4(14)
C13 C14 C15 120.21(17)
C13 C14 H11 119.6(12)
C15 C14 H11 120.2(12)
C10 C15 C14 119.74(16)
C10 C15 H12 118.7(13)
C14 C15 H12 121.4(13)
F2 B1 F1 110.04(14)
F2 B1 O1 108.48(14)
F1 B1 O1 109.18(14)
F2 B1 N1 110.90(14)
F1 B1 N1 108.70(14)
O1 B1 N1 109.51(13)
C2 O1 B1 122.69(13)
C9 N1 C10 119.58(14)
C9 N1 B1 118.65(14)
C10 N1 B1 121.65(13)

loop_
_geom_bond_atom_site_label_1
_geom_bond_atom_site_label_2
_geom_bond_distance
C1 C2 1.378(2)
C1 C9 1.404(2)
C1 H1 0.98(2)
C2 O1 1.323(2)
C2 C3 1.479(2)
C3 C8 1.402(2)
C3 C4 1.405(2)
C4 C5 1.392(3)
C4 H2 0.98(2)
C5 C6 1.390(3)
C5 H3 1.00(2)
C6 C7 1.396(3)
C6 H4 0.98(3)
C7 C8 1.388(3)
C7 H5 0.95(2)
C8 H6 0.99(2)
C9 N1 1.316(2)
C9 H7 0.930(19)
C10 C15 1.393(2)
C10 C11 1.399(2)
C10 N1 1.442(2)
C11 C12 1.392(2)
C11 H8 0.98(2)
C12 C13 1.386(3)
C12 H9 1.00(2)
C13 C14 1.393(3)
C13 H10 0.94(2)
C14 C15 1.393(3)
C14 H11 0.97(2)
C15 H12 0.97(2)
B1 F2 1.384(2)
B1 F1 1.399(2)
B1 O1 1.477(2)
B1 N1 1.552(2)

loop_
_geom_torsion_atom_site_label_1
_geom_torsion_atom_site_label_2
_geom_torsion_atom_site_label_3
_geom_torsion_atom_site_label_4
_geom_torsion
C9 C1 C2 O1 -6.3(3)
C9 C1 C2 C3 170.72(15)
O1 C2 C3 C8 -178.72(15)
C1 C2 C3 C8 4.2(3)
O1 C2 C3 C4 1.5(2)
C1 C2 C3 C4 -175.64(17)
C8 C3 C4 C5 -1.0(3)
C2 C3 C4 C5 178.76(16)
C3 C4 C5 C6 0.7(3)
C4 C5 C6 C7 0.4(3)
C5 C6 C7 C8 -1.2(3)
C6 C7 C8 C3 0.9(3)
C4 C3 C8 C7 0.3(3)
C2 C3 C8 C7 -179.54(16)
C2 C1 C9 N1 8.9(3)
C15 C10 C11 C12 -0.4(2)
N1 C10 C11 C12 179.35(15)
C10 C11 C12 C13 -1.0(3)
C11 C12 C13 C14 1.8(3)
C12 C13 C14 C15 -1.1(3)
C11 C10 C15 C14 1.0(3)
N1 C10 C15 C14 -178.74(15)
C13 C14 C15 C10 -0.2(3)
C1 C2 O1 B1 -14.1(2)
C3 C2 O1 B1 168.68(14)
F2 B1 O1 C2 149.24(14)
F1 B1 O1 C2 -90.83(17)
N1 B1 O1 C2 28.1(2)
C1 C9 N1 C10 -176.11(15)
C1 C9 N1 B1 7.9(2)
C15 C10 N1 C9 35.8(2)
C11 C10 N1 C9 -143.96(16)
C15 C10 N1 B1 -148.40(15)
C11 C10 N1 B1 31.9(2)
F2 B1 N1 C9 -144.14(15)
F1 B1 N1 C9 94.76(17)
O1 B1 N1 C9 -24.5(2)
F2 B1 N1 C10 40.0(2)
F1 B1 N1 C10 -81.11(18)
O1 B1 N1 C10 159.68(14)
